data_2221687
loop_
_publ_author_name
'Jin, Jia'
'Xue, Si-Jia'
'Li, Xue-Fei'
'Fang, Zhi-Kun'

_publ_section_title
;
 (+)-[1-(4-Methoxybenzyl)pyrrolidin-2-yl]diphenylmethanol
;
_journal_coeditor_code HB2936
_journal_issue 5
_journal_name_full 'Acta Crystallographica Section E'
_journal_page_first o1035
_journal_paper_doi 10.1107/S1600536809011817
_journal_volume 65
_journal_year 2009
_chemical_formula_iupac 'C25 H27 N O2'
_chemical_formula_moiety 'C25 H27 N O2'
_chemical_formula_sum 'C25 H27 N O2'
_chemical_formula_weight 373.48
_chemical_melting_point 391
_chemical_name_common f080808
_chemical_name_systematic
;
(+)-[1-(4-Methoxybenzyl)pyrrolidin-2-yl]diphenylmethanol
;
_space_group_IT_number 5
_symmetry_cell_setting monoclinic
_symmetry_space_group_name_Hall 'C 2y'
_symmetry_space_group_name_H-M 'C 1 2 1'
_atom_sites_solution_hydrogens geom
_atom_sites_solution_primary direct
_atom_sites_solution_secondary difmap
_audit_creation_method SHELXL-97
_cell_angle_alpha 90.00
_cell_angle_beta 97.715(3)
_cell_angle_gamma 90.00
_cell_formula_units_Z 8
_cell_length_a 33.131(4)
_cell_length_b 5.9916(7)
_cell_length_c 21.472(3)
_cell_measurement_reflns_used 1185
_cell_measurement_temperature 292(2)
_cell_measurement_theta_max 17.04
_cell_measurement_theta_min 2.48
_cell_volume 4223.8(9)
_computing_cell_refinement 'SAINT (Bruker, 2000)'
_computing_data_collection 'SMART (Bruker, 2000)'
_computing_data_reduction 'SAINT (Bruker, 2000)'
_computing_molecular_graphics 'SHELXTL (Sheldrick, 2008)'
_computing_publication_material 'SHELXTL (Sheldrick, 2008)'
_computing_structure_refinement 'SHELXL97 (Sheldrick, 2008)'
_computing_structure_solution 'SHELXS97 (Sheldrick, 2008)'
_diffrn_ambient_temperature 292(2)
_diffrn_measured_fraction_theta_full 0.996
_diffrn_measured_fraction_theta_max 0.996
_diffrn_measurement_device_type 'Bruker SMART CCD'
_diffrn_measurement_method \w
_diffrn_radiation_monochromator graphite
_diffrn_radiation_source 'fine-focus sealed tube'
_diffrn_radiation_type MoK\a
_diffrn_radiation_wavelength 0.71073
_diffrn_reflns_av_R_equivalents 0.1073
_diffrn_reflns_av_sigmaI/netI 0.0915
_diffrn_reflns_limit_h_max 39
_diffrn_reflns_limit_h_min -39
_diffrn_reflns_limit_k_max 7
_diffrn_reflns_limit_k_min -7
_diffrn_reflns_limit_l_max 25
_diffrn_reflns_limit_l_min -25
_diffrn_reflns_number 20497
_diffrn_reflns_theta_full 25.00
_diffrn_reflns_theta_max 25.00
_diffrn_reflns_theta_min 1.67
_exptl_absorpt_coefficient_mu 0.074
_exptl_absorpt_correction_type none
_exptl_crystal_colour colourless
_exptl_crystal_density_diffrn 1.175
_exptl_crystal_density_method 'not measured'
_exptl_crystal_description plate
_exptl_crystal_F_000 1600
_exptl_crystal_size_max 0.20
_exptl_crystal_size_mid 0.10
_exptl_crystal_size_min 0.04
_refine_diff_density_max 0.187
_refine_diff_density_min -0.160
_refine_ls_abs_structure_details none
_refine_ls_extinction_coef 0.0016(4)
_refine_ls_extinction_expression Fc^*^=kFc[1+0.001xFc^2^\l^3^/sin(2\q)]^-1/4^
_refine_ls_extinction_method 'SHELXL97 (Sheldrick, 2008)'
_refine_ls_goodness_of_fit_ref 0.932
_refine_ls_hydrogen_treatment constr
_refine_ls_matrix_type full
_refine_ls_number_parameters 536
_refine_ls_number_reflns 4093
_refine_ls_number_restraints 7
_refine_ls_restrained_S_all 0.932
_refine_ls_R_factor_all 0.1567
_refine_ls_R_factor_gt 0.0673
_refine_ls_shift/su_max 0.000
_refine_ls_shift/su_mean 0.000
_refine_ls_structure_factor_coef Fsqd
_refine_ls_weighting_details 'calc w=1/[\s^2^(Fo^2^)+(0.0935P)^2^] where P=(Fo^2^+2Fc^2^)/3'
_refine_ls_weighting_scheme calc
_refine_ls_wR_factor_gt 0.1498
_refine_ls_wR_factor_ref 0.1790
_reflns_number_gt 2040
_reflns_number_total 4093
_reflns_threshold_expression I>2\s(I)
_cod_data_source_file hb2936.cif
_cod_data_source_block I
_cod_depositor_comments
;
The following automatic conversions were performed:
'_symmetry_cell_setting' value 'Monoclinic' changed to 'monoclinic'
according to '/home/saulius/struct/CIF-dictionaries/cif_core.dic'
dictionary named 'cif_core.dic' version 2.4.1 from 2010-06-29.

Automatic conversion script
Id: cif_fix_enum 1527 2010-12-29 10:47:43Z saulius 

The following automatic conversions were performed:

'_symmetry_cell_setting' value 'Monoclinic' changed to 'monoclinic'
according to /home/saulius/struct/CIF-dictionaries/cif_core.dic
dictionary named 'cif_core.dic' version 2.4.1 from 2010-06-29.

Automatic conversion script
Id: cif_fix_values 1715 2011-07-08 13:25:40Z adriana 
;
_cod_original_sg_symbol_H-M 'C 2'
_cod_database_code 2221687
_cod_database_fobs_code 2221687

loop_
_symmetry_equiv_pos_as_xyz
'x, y, z'
'-x, y, -z'
'x+1/2, y+1/2, z'
'-x+1/2, y+1/2, -z'

loop_
_atom_site_type_symbol
_atom_site_label
_atom_site_fract_x
_atom_site_fract_y
_atom_site_fract_z
_atom_site_U_iso_or_equiv
_atom_site_adp_type
_atom_site_calc_flag
_atom_site_refinement_flags
_atom_site_occupancy
_atom_site_disorder_assembly
_atom_site_disorder_group
C C1 0.08941(17) 0.3509(11) 0.3865(3) 0.0601(17) Uani d . 1 . .
C C2 0.0964(2) 0.1590(16) 0.4202(3) 0.099(2) Uani d . 1 . .
H H2 0.1087 0.0383 0.4030 0.119 Uiso calc R 1 . .
C C3 0.0852(3) 0.143(2) 0.4800(4) 0.122(3) Uani d . 1 . .
H H3 0.0911 0.0115 0.5026 0.146 Uiso calc R 1 . .
C C4 0.0666(3) 0.303(2) 0.5063(4) 0.112(3) Uani d . 1 . .
H H4 0.0585 0.2841 0.5458 0.135 Uiso calc R 1 . .
C C5 0.0596(3) 0.4983(19) 0.4745(3) 0.114(3) Uani d . 1 . .
H H5 0.0472 0.6161 0.4928 0.136 Uiso calc R 1 . .
C C6 0.0709(2) 0.5235(14) 0.4141(3) 0.097(3) Uani d . 1 . .
H H6 0.0659 0.6577 0.3927 0.117 Uiso calc R 1 . .
C C7 0.04379(19) 0.6188(11) 0.2672(3) 0.0637(17) Uani d . 1 . .
H H7 0.0527 0.7343 0.2945 0.076 Uiso calc R 1 . .
C C8 0.0106(2) 0.6517(14) 0.2239(3) 0.0721(18) Uani d . 1 . .
H H8 -0.0030 0.7877 0.2226 0.087 Uiso calc R 1 . .
C C9 -0.0031(2) 0.4887(18) 0.1823(3) 0.088(2) Uani d . 1 . .
H H9 -0.0257 0.5126 0.1523 0.106 Uiso calc R 1 . .
C C10 0.0170(2) 0.2886(14) 0.1852(4) 0.090(2) Uani d . 1 . .
H H10 0.0079 0.1755 0.1571 0.109 Uiso calc R 1 . .
C C11 0.0506(2) 0.2531(12) 0.2294(3) 0.0760(19) Uani d . 1 . .
H H11 0.0640 0.1163 0.2305 0.091 Uiso calc R 1 . .
C C12 0.06482(16) 0.4176(10) 0.2720(2) 0.0485(15) Uani d . 1 . .
C C13 0.10208(18) 0.3747(12) 0.3204(3) 0.0633(17) Uani d . 1 B .
C C14 0.13520(17) 0.5563(14) 0.3190(2) 0.073(2) Uani d . 1 . .
H H14 0.1237 0.7068 0.3201 0.087 Uiso calc R 1 A 1
C C17 0.2001(3) 0.488(5) 0.2787(6) 0.099(7) Uani d PD 0.63(3) B 1
H H17A 0.2148 0.6269 0.2761 0.119 Uiso calc PR 0.63(3) B 1
H H17B 0.2100 0.3793 0.2510 0.119 Uiso calc PR 0.63(3) B 1
C C16 0.2048(4) 0.401(5) 0.3470(5) 0.091(7) Uani d PD 0.63(3) B 1
H H16A 0.2019 0.2403 0.3482 0.109 Uiso calc PR 0.63(3) B 1
H H16B 0.2310 0.4428 0.3698 0.109 Uiso calc PR 0.63(3) B 1
C C15 0.1699(8) 0.519(5) 0.3738(15) 0.077(8) Uani d PD 0.63(3) B 1
H H15A 0.1791 0.6605 0.3923 0.093 Uiso calc PR 0.63(3) B 1
H H15B 0.1604 0.4271 0.4061 0.093 Uiso calc PR 0.63(3) B 1
C C15' 0.1681(16) 0.600(12) 0.379(3) 0.117(17) Uani d PD 0.37(3) B 2
H H15C 0.1632 0.7412 0.3986 0.140 Uiso calc PR 0.37(3) B 2
H H15D 0.1681 0.4811 0.4093 0.140 Uiso calc PR 0.37(3) B 2
C C16' 0.2083(9) 0.605(11) 0.3506(11) 0.134(16) Uani d PD 0.37(3) B 2
H H16C 0.2252 0.7290 0.3676 0.161 Uiso calc PR 0.37(3) B 2
H H16D 0.2233 0.4673 0.3597 0.161 Uiso calc PR 0.37(3) B 2
C C17' 0.1961(6) 0.633(6) 0.2798(10) 0.089(10) Uani d PD 0.37(3) B 2
H H17C 0.1942 0.7899 0.2690 0.107 Uiso calc PR 0.37(3) B 2
H H17D 0.2163 0.5642 0.2572 0.107 Uiso calc PR 0.37(3) B 2
C C18 0.14033(19) 0.6485(12) 0.2070(3) 0.0732(19) Uani d . 1 . .
H H18A 0.1475 0.8043 0.2138 0.088 Uiso calc R 1 B .
H H18B 0.1108 0.6383 0.2003 0.088 Uiso calc R 1 . .
C C19 0.15663(18) 0.5684(12) 0.1493(3) 0.0616(17) Uani d . 1 B .
C C20 0.18472(19) 0.6911(13) 0.1207(3) 0.0732(19) Uani d . 1 . .
H H20 0.1933 0.8296 0.1369 0.088 Uiso calc R 1 B .
C C21 0.2001(2) 0.6082(14) 0.0680(3) 0.077(2) Uani d . 1 B .
H H21 0.2196 0.6895 0.0505 0.092 Uiso calc R 1 . .
C C22 0.1868(2) 0.4085(14) 0.0416(3) 0.0696(19) Uani d . 1 . .
C C23 0.15938(19) 0.2875(12) 0.0687(3) 0.0729(18) Uani d . 1 B .
H H23 0.1500 0.1518 0.0514 0.087 Uiso calc R 1 . .
C C24 0.14537(19) 0.3664(13) 0.1223(3) 0.0725(19) Uani d . 1 . .
H H24 0.1274 0.2779 0.1412 0.087 Uiso calc R 1 B .
C C25 0.1898(2) 0.1469(16) -0.0416(3) 0.110(3) Uani d . 1 . .
H H25A 0.1958 0.0253 -0.0128 0.165 Uiso calc R 1 B .
H H25B 0.2034 0.1238 -0.0778 0.165 Uiso calc R 1 . .
H H25C 0.1609 0.1544 -0.0545 0.165 Uiso calc R 1 . .
C C26 0.33222(18) 0.4931(11) 0.3688(3) 0.0618(16) Uani d . 1 . .
C C27 0.3166(2) 0.6886(14) 0.3858(4) 0.097(2) Uani d . 1 . .
H H27 0.3166 0.8109 0.3592 0.117 Uiso calc R 1 . .
C C28 0.3004(3) 0.7125(19) 0.4421(5) 0.130(4) Uani d . 1 . .
H H28 0.2915 0.8520 0.4534 0.156 Uiso calc R 1 . .
C C29 0.2977(3) 0.545(2) 0.4790(4) 0.117(3) Uani d . 1 . .
H H29 0.2848 0.5598 0.5146 0.140 Uiso calc R 1 . .
C C30 0.3142(3) 0.343(2) 0.4651(4) 0.115(3) Uani d . 1 . .
H H30 0.3142 0.2237 0.4928 0.138 Uiso calc R 1 . .
C C31 0.3311(2) 0.3178(14) 0.4090(3) 0.093(2) Uani d . 1 . .
H H31 0.3416 0.1803 0.3991 0.112 Uiso calc R 1 . .
C C32 0.39796(18) 0.4804(10) 0.3256(2) 0.0550(15) Uani d . 1 . .
C C33 0.4203(2) 0.3095(12) 0.3570(3) 0.0680(18) Uani d . 1 . .
H H33 0.4070 0.1805 0.3670 0.082 Uiso calc R 1 . .
C C34 0.4615(2) 0.3257(13) 0.3735(3) 0.0731(19) Uani d . 1 . .
H H34 0.4756 0.2096 0.3953 0.088 Uiso calc R 1 . .
C C35 0.4820(2) 0.5112(17) 0.3582(3) 0.085(2) Uani d . 1 . .
H H35 0.5101 0.5197 0.3689 0.102 Uiso calc R 1 . .
C C36 0.4613(2) 0.6840(14) 0.3273(3) 0.079(2) Uani d . 1 . .
H H36 0.4754 0.8106 0.3175 0.094 Uiso calc R 1 . .
C C37 0.4193(2) 0.6723(11) 0.3103(3) 0.0661(18) Uani d . 1 . .
H H37 0.4053 0.7902 0.2890 0.079 Uiso calc R 1 . .
C C38 0.35166(18) 0.4709(10) 0.3084(3) 0.0587(16) Uani d . 1 . .
C C39 0.33731(17) 0.2594(11) 0.2707(2) 0.0595(16) Uani d . 1 . .
H H39 0.3512 0.1278 0.2904 0.071 Uiso calc R 1 . .
C C40 0.29109(17) 0.2231(13) 0.2623(3) 0.075(2) Uani d . 1 . .
H H40A 0.2846 0.0794 0.2793 0.090 Uiso calc R 1 . .
H H40B 0.2779 0.3390 0.2839 0.090 Uiso calc R 1 . .
C C41 0.2770(2) 0.232(2) 0.1931(3) 0.126(4) Uani d . 1 . .
H H41A 0.2561 0.1207 0.1811 0.151 Uiso calc R 1 . .
H H41B 0.2661 0.3781 0.1808 0.151 Uiso calc R 1 . .
C C42 0.3128(2) 0.1855(15) 0.1642(3) 0.093(2) Uani d . 1 . .
H H42A 0.3104 0.2513 0.1226 0.111 Uiso calc R 1 . .
H H42B 0.3166 0.0258 0.1605 0.111 Uiso calc R 1 . .
C C43 0.38595(19) 0.1928(12) 0.1945(2) 0.0728(19) Uani d . 1 . .
H H43A 0.3843 0.0312 0.1946 0.087 Uiso calc R 1 . .
H H43B 0.4064 0.2372 0.2289 0.087 Uiso calc R 1 . .
C C44 0.39916(18) 0.2683(12) 0.1334(3) 0.0614(16) Uani d . 1 . .
C C45 0.3946(2) 0.1367(12) 0.0805(3) 0.0738(19) Uani d . 1 . .
H H45 0.3817 -0.0006 0.0819 0.089 Uiso calc R 1 . .
C C46 0.4086(2) 0.2006(15) 0.0252(3) 0.087(2) Uani d . 1 . .
H H46 0.4057 0.1063 -0.0095 0.105 Uiso calc R 1 . .
C C47 0.4267(2) 0.4038(14) 0.0225(3) 0.075(2) Uani d . 1 . .
C C48 0.4315(2) 0.5416(13) 0.0744(3) 0.081(2) Uani d . 1 . .
H H48 0.4440 0.6801 0.0732 0.097 Uiso calc R 1 . .
C C49 0.4172(2) 0.4680(13) 0.1279(3) 0.075(2) Uani d . 1 . .
H H49 0.4201 0.5619 0.1627 0.090 Uiso calc R 1 . .
C C50 0.4464(3) 0.326(2) -0.0772(4) 0.193(6) Uani d . 1 . .
H H50A 0.4671 0.2198 -0.0620 0.289 Uiso calc R 1 . .
H H50B 0.4540 0.4015 -0.1132 0.289 Uiso calc R 1 . .
H H50C 0.4210 0.2487 -0.0888 0.289 Uiso calc R 1 . .
N N1 0.15568(14) 0.5227(11) 0.2625(2) 0.0742(16) Uani d D 1 B .
N N2 0.34699(14) 0.2840(9) 0.20507(19) 0.0600(13) Uani d . 1 . .
O O1 0.12066(13) 0.1661(8) 0.30748(19) 0.0831(14) Uani d . 1 . .
H H1 0.1278 0.1705 0.2724 0.125 Uiso calc R 1 B .
O O2 0.20340(14) 0.3502(10) -0.0118(2) 0.0925(15) Uani d . 1 B .
O O3 0.33741(13) 0.6575(7) 0.26944(19) 0.0773(13) Uani d . 1 . .
H H3A 0.3482 0.6553 0.2372 0.116 Uiso calc R 1 . .
O O4 0.44186(16) 0.4827(12) -0.0294(2) 0.1126(19) Uani d . 1 . .

loop_
_atom_site_aniso_label
_atom_site_aniso_U_11
_atom_site_aniso_U_22
_atom_site_aniso_U_33
_atom_site_aniso_U_12
_atom_site_aniso_U_13
_atom_site_aniso_U_23
C1 0.062(4) 0.069(5) 0.048(3) 0.006(4) 0.001(3) 0.000(4)
C2 0.128(7) 0.098(6) 0.069(5) 0.007(5) 0.002(4) 0.027(5)
C3 0.164(9) 0.119(9) 0.081(6) 0.005(8) 0.014(6) 0.035(6)
C4 0.133(8) 0.138(9) 0.068(5) 0.000(7) 0.023(5) 0.023(7)
C5 0.143(7) 0.139(9) 0.063(5) 0.032(7) 0.032(5) 0.004(6)
C6 0.153(7) 0.082(5) 0.065(4) 0.040(6) 0.047(5) 0.014(4)
C7 0.076(4) 0.053(4) 0.063(4) 0.019(4) 0.015(4) -0.007(3)
C8 0.066(4) 0.080(5) 0.067(4) 0.009(4) -0.003(4) 0.000(4)
C9 0.065(4) 0.125(8) 0.072(5) 0.003(5) -0.002(4) 0.011(5)
C10 0.098(6) 0.070(5) 0.095(5) -0.005(5) -0.019(5) -0.020(5)
C11 0.088(5) 0.064(5) 0.074(4) 0.007(4) 0.005(4) -0.008(4)
C12 0.051(3) 0.051(4) 0.045(3) -0.010(3) 0.009(3) -0.005(3)
C13 0.068(4) 0.069(5) 0.054(4) 0.005(4) 0.010(3) -0.008(3)
C14 0.060(4) 0.110(6) 0.050(4) -0.009(4) 0.010(3) -0.018(4)
C17 0.062(9) 0.15(2) 0.083(10) 0.032(10) 0.009(7) 0.011(11)
C16 0.058(8) 0.146(18) 0.061(8) 0.001(10) -0.022(6) -0.004(9)
C15 0.054(10) 0.13(2) 0.041(9) -0.009(10) 0.001(7) -0.019(12)
C15' 0.09(3) 0.14(4) 0.11(4) 0.00(2) -0.03(2) -0.01(3)
C16' 0.09(2) 0.19(5) 0.12(2) -0.02(2) 0.001(16) 0.01(2)
C17' 0.046(14) 0.14(3) 0.082(17) 0.044(15) 0.026(11) -0.009(18)
C18 0.081(4) 0.074(5) 0.067(4) -0.001(4) 0.021(4) 0.005(4)
C19 0.059(4) 0.069(5) 0.057(4) 0.002(4) 0.008(3) -0.001(4)
C20 0.076(4) 0.074(5) 0.071(4) -0.010(4) 0.014(4) -0.001(4)
C21 0.077(5) 0.089(6) 0.069(4) -0.006(4) 0.025(4) 0.014(4)
C22 0.069(4) 0.092(6) 0.049(4) 0.008(4) 0.013(3) 0.002(4)
C23 0.090(5) 0.066(4) 0.064(4) -0.005(4) 0.017(4) 0.006(4)
C24 0.079(5) 0.083(6) 0.057(4) -0.009(4) 0.018(3) 0.012(4)
C25 0.122(7) 0.120(8) 0.089(5) 0.013(6) 0.020(5) -0.020(6)
C26 0.076(4) 0.053(4) 0.058(4) -0.004(4) 0.015(3) -0.003(4)
C27 0.115(6) 0.072(6) 0.114(6) 0.006(5) 0.049(5) 0.001(5)
C28 0.157(9) 0.114(8) 0.139(8) -0.020(7) 0.096(7) -0.042(7)
C29 0.118(7) 0.146(10) 0.098(7) -0.047(7) 0.055(5) -0.042(8)
C30 0.158(8) 0.121(8) 0.070(5) -0.024(7) 0.033(5) 0.002(6)
C31 0.134(6) 0.092(6) 0.059(4) 0.001(5) 0.033(4) 0.005(5)
C32 0.072(4) 0.048(4) 0.046(3) 0.000(4) 0.014(3) -0.004(3)
C33 0.072(5) 0.063(5) 0.068(4) 0.007(4) 0.004(3) 0.004(4)
C34 0.077(5) 0.084(6) 0.058(4) 0.000(4) 0.009(4) 0.003(4)
C35 0.075(5) 0.110(7) 0.073(5) -0.011(6) 0.018(4) -0.019(5)
C36 0.085(5) 0.080(6) 0.078(5) -0.017(5) 0.037(4) -0.015(5)
C37 0.101(6) 0.050(4) 0.051(4) -0.006(4) 0.023(3) -0.005(3)
C38 0.081(4) 0.046(4) 0.051(3) 0.009(3) 0.018(3) 0.013(3)
C39 0.065(4) 0.061(4) 0.051(3) 0.006(3) 0.003(3) 0.006(3)
C40 0.074(4) 0.093(6) 0.058(4) 0.003(4) 0.002(3) -0.003(4)
C41 0.082(5) 0.213(12) 0.082(5) -0.020(7) 0.011(4) -0.027(7)
C42 0.107(6) 0.097(6) 0.068(4) -0.016(5) -0.011(4) 0.007(5)
C43 0.095(5) 0.078(5) 0.045(3) 0.029(4) 0.006(3) 0.009(4)
C44 0.068(4) 0.062(5) 0.052(4) 0.014(4) 0.000(3) -0.002(4)
C45 0.102(5) 0.064(4) 0.058(4) -0.005(4) 0.018(4) -0.014(4)
C46 0.108(6) 0.109(7) 0.046(4) -0.015(5) 0.013(4) -0.025(4)
C47 0.078(5) 0.095(6) 0.051(4) -0.015(4) 0.008(4) 0.003(4)
C48 0.092(5) 0.076(5) 0.076(5) -0.005(4) 0.017(4) -0.012(5)
C49 0.080(5) 0.080(6) 0.063(4) 0.009(4) 0.003(4) -0.018(4)
C50 0.250(13) 0.238(15) 0.107(7) -0.108(12) 0.088(8) -0.051(9)
N1 0.055(3) 0.121(5) 0.045(3) 0.016(3) 0.002(2) -0.005(3)
N2 0.063(3) 0.069(4) 0.046(3) 0.005(3) 0.001(2) 0.002(3)
O1 0.098(3) 0.072(3) 0.076(3) 0.037(3) -0.001(2) -0.019(3)
O2 0.097(3) 0.114(4) 0.072(3) -0.005(3) 0.028(3) -0.009(3)
O3 0.104(3) 0.056(3) 0.071(3) 0.017(3) 0.010(2) 0.019(3)
O4 0.128(4) 0.146(5) 0.068(3) -0.026(4) 0.028(3) 0.001(4)

loop_
_atom_type_symbol
_atom_type_description
_atom_type_scat_dispersion_real
_atom_type_scat_dispersion_imag
_atom_type_scat_source
C C 0.0033 0.0000 'International Tables Vol C Tables 4.2.6.8 and 6.1.1.4'
H H 0.0000 0.0000 'International Tables Vol C Tables 4.2.6.8 and 6.1.1.4'
N N 0.0061 0.0000 'International Tables Vol C Tables 4.2.6.8 and 6.1.1.4'
O O 0.0106 0.0000 'International Tables Vol C Tables 4.2.6.8 and 6.1.1.4'

loop_
_geom_angle_atom_site_label_1
_geom_angle_atom_site_label_2
_geom_angle_atom_site_label_3
_geom_angle_site_symmetry_1
_geom_angle_site_symmetry_3
_geom_angle
_geom_angle_publ_flag
C2 C1 C6 . . 117.3(6) ?
C2 C1 C13 . . 121.3(6) ?
C6 C1 C13 . . 121.4(6) ?
C1 C2 C3 . . 120.3(9) ?
C1 C2 H2 . . 119.9 ?
C3 C2 H2 . . 119.9 ?
C4 C3 C2 . . 123.1(9) ?
C4 C3 H3 . . 118.4 ?
C2 C3 H3 . . 118.4 ?
C3 C4 C5 . . 118.3(8) ?
C3 C4 H4 . . 120.9 ?
C5 C4 H4 . . 120.9 ?
C4 C5 C6 . . 120.5(9) ?
C4 C5 H5 . . 119.7 ?
C6 C5 H5 . . 119.7 ?
C1 C6 C5 . . 120.4(8) ?
C1 C6 H6 . . 119.8 ?
C5 C6 H6 . . 119.8 ?
C8 C7 C12 . . 122.0(6) ?
C8 C7 H7 . . 119.0 ?
C12 C7 H7 . . 119.0 ?
C7 C8 C9 . . 120.9(7) ?
C7 C8 H8 . . 119.5 ?
C9 C8 H8 . . 119.5 ?
C8 C9 C10 . . 118.8(7) ?
C8 C9 H9 . . 120.6 ?
C10 C9 H9 . . 120.6 ?
C9 C10 C11 . . 120.7(7) ?
C9 C10 H10 . . 119.7 ?
C11 C10 H10 . . 119.7 ?
C10 C11 C12 . . 121.1(7) ?
C10 C11 H11 . . 119.5 ?
C12 C11 H11 . . 119.5 ?
C11 C12 C7 . . 116.5(5) ?
C11 C12 C13 . . 120.2(6) ?
C7 C12 C13 . . 123.3(5) ?
O1 C13 C12 . . 110.1(5) ?
O1 C13 C1 . . 105.9(5) ?
C12 C13 C1 . . 110.4(4) ?
O1 C13 C14 . . 106.5(5) ?
C12 C13 C14 . . 112.3(5) ?
C1 C13 C14 . . 111.4(5) ?
N1 C14 C15 . . 103.1(7) ?
N1 C14 C13 . . 108.9(5) ?
C15 C14 C13 . . 109.8(11) ?
N1 C14 C15' . . 110.1(12) ?
C15 C14 C15' . . 18(3) ?
C13 C14 C15' . . 121(2) ?
N1 C14 H14 . . 111.5 ?
C15 C14 H14 . . 111.5 ?
C13 C14 H14 . . 111.5 ?
C15' C14 H14 . . 93.2 ?
N1 C17 C16 . . 104.0(8) ?
N1 C17 H17A . . 110.9 ?
C16 C17 H17A . . 110.9 ?
N1 C17 H17B . . 110.9 ?
C16 C17 H17B . . 110.9 ?
H17A C17 H17B . . 109.0 ?
C15 C16 C17 . . 102.5(15) ?
C15 C16 H16A . . 111.3 ?
C17 C16 H16A . . 111.3 ?
C15 C16 H16B . . 111.3 ?
C17 C16 H16B . . 111.3 ?
H16A C16 H16B . . 109.2 ?
C16 C15 C14 . . 107.7(19) ?
C16 C15 H15A . . 110.2 ?
C14 C15 H15A . . 110.2 ?
C16 C15 H15B . . 110.2 ?
C14 C15 H15B . . 110.2 ?
H15A C15 H15B . . 108.5 ?
C16' C15' C14 . . 103(4) ?
C16' C15' H15C . . 111.2 ?
C14 C15' H15C . . 111.2 ?
C16' C15' H15D . . 111.2 ?
C14 C15' H15D . . 111.2 ?
H15C C15' H15D . . 109.1 ?
C17' C16' C15' . . 105(3) ?
C17' C16' H16C . . 110.7 ?
C15' C16' H16C . . 110.7 ?
C17' C16' H16D . . 110.7 ?
C15' C16' H16D . . 110.7 ?
H16C C16' H16D . . 108.8 ?
N1 C17' C16' . . 108.1(18) ?
N1 C17' H17C . . 110.1 ?
C16' C17' H17C . . 110.1 ?
N1 C17' H17D . . 110.1 ?
C16' C17' H17D . . 110.1 ?
H17C C17' H17D . . 108.4 ?
N1 C18 C19 . . 112.9(5) ?
N1 C18 H18A . . 109.0 ?
C19 C18 H18A . . 109.0 ?
N1 C18 H18B . . 109.0 ?
C19 C18 H18B . . 109.0 ?
H18A C18 H18B . . 107.8 ?
C24 C19 C20 . . 116.1(6) ?
C24 C19 C18 . . 121.6(6) ?
C20 C19 C18 . . 122.2(7) ?
C19 C20 C21 . . 120.6(7) ?
C19 C20 H20 . . 119.7 ?
C21 C20 H20 . . 119.7 ?
C22 C21 C20 . . 121.0(6) ?
C22 C21 H21 . . 119.5 ?
C20 C21 H21 . . 119.5 ?
C23 C22 C21 . . 119.1(6) ?
C23 C22 O2 . . 126.0(7) ?
C21 C22 O2 . . 115.0(7) ?
C22 C23 C24 . . 119.7(7) ?
C22 C23 H23 . . 120.1 ?
C24 C23 H23 . . 120.1 ?
C19 C24 C23 . . 123.4(6) ?
C19 C24 H24 . . 118.3 ?
C23 C24 H24 . . 118.3 ?
O2 C25 H25A . . 109.5 ?
O2 C25 H25B . . 109.5 ?
H25A C25 H25B . . 109.5 ?
O2 C25 H25C . . 109.5 ?
H25A C25 H25C . . 109.5 ?
H25B C25 H25C . . 109.5 ?
C27 C26 C31 . . 117.0(6) ?
C27 C26 C38 . . 121.7(6) ?
C31 C26 C38 . . 121.3(6) ?
C26 C27 C28 . . 122.0(8) ?
C26 C27 H27 . . 119.0 ?
C28 C27 H27 . . 119.0 ?
C29 C28 C27 . . 121.2(9) ?
C29 C28 H28 . . 119.4 ?
C27 C28 H28 . . 119.4 ?
C28 C29 C30 . . 119.3(8) ?
C28 C29 H29 . . 120.4 ?
C30 C29 H29 . . 120.4 ?
C29 C30 C31 . . 119.8(9) ?
C29 C30 H30 . . 120.1 ?
C31 C30 H30 . . 120.1 ?
C26 C31 C30 . . 120.6(8) ?
C26 C31 H31 . . 119.7 ?
C30 C31 H31 . . 119.7 ?
C33 C32 C37 . . 117.7(6) ?
C33 C32 C38 . . 122.9(6) ?
C37 C32 C38 . . 119.4(6) ?
C34 C33 C32 . . 121.6(6) ?
C34 C33 H33 . . 119.2 ?
C32 C33 H33 . . 119.2 ?
C35 C34 C33 . . 120.5(7) ?
C35 C34 H34 . . 119.8 ?
C33 C34 H34 . . 119.8 ?
C36 C35 C34 . . 120.2(7) ?
C36 C35 H35 . . 119.9 ?
C34 C35 H35 . . 119.9 ?
C35 C36 C37 . . 120.5(7) ?
C35 C36 H36 . . 119.7 ?
C37 C36 H36 . . 119.7 ?
C36 C37 C32 . . 119.6(6) ?
C36 C37 H37 . . 120.2 ?
C32 C37 H37 . . 120.2 ?
O3 C38 C26 . . 106.5(5) ?
O3 C38 C32 . . 110.6(5) ?
C26 C38 C32 . . 108.3(5) ?
O3 C38 C39 . . 106.2(4) ?
C26 C38 C39 . . 112.4(5) ?
C32 C38 C39 . . 112.7(5) ?
N2 C39 C40 . . 104.0(4) ?
N2 C39 C38 . . 108.9(5) ?
C40 C39 C38 . . 114.2(5) ?
N2 C39 H39 . . 109.9 ?
C40 C39 H39 . . 109.9 ?
C38 C39 H39 . . 109.9 ?
C41 C40 C39 . . 106.5(5) ?
C41 C40 H40A . . 110.4 ?
C39 C40 H40A . . 110.4 ?
C41 C40 H40B . . 110.4 ?
C39 C40 H40B . . 110.4 ?
H40A C40 H40B . . 108.6 ?
C42 C41 C40 . . 104.8(6) ?
C42 C41 H41A . . 110.8 ?
C40 C41 H41A . . 110.8 ?
C42 C41 H41B . . 110.8 ?
C40 C41 H41B . . 110.8 ?
H41A C41 H41B . . 108.9 ?
C41 C42 N2 . . 106.4(6) ?
C41 C42 H42A . . 110.5 ?
N2 C42 H42A . . 110.5 ?
C41 C42 H42B . . 110.5 ?
N2 C42 H42B . . 110.5 ?
H42A C42 H42B . . 108.6 ?
N2 C43 C44 . . 113.1(5) ?
N2 C43 H43A . . 109.0 ?
C44 C43 H43A . . 109.0 ?
N2 C43 H43B . . 109.0 ?
C44 C43 H43B . . 109.0 ?
H43A C43 H43B . . 107.8 ?
C49 C44 C45 . . 115.9(6) ?
C49 C44 C43 . . 121.7(6) ?
C45 C44 C43 . . 122.4(7) ?
C44 C45 C46 . . 122.6(7) ?
C44 C45 H45 . . 118.7 ?
C46 C45 H45 . . 118.7 ?
C47 C46 C45 . . 118.9(6) ?
C47 C46 H46 . . 120.5 ?
C45 C46 H46 . . 120.5 ?
C46 C47 O4 . . 123.8(7) ?
C46 C47 C48 . . 120.3(6) ?
O4 C47 C48 . . 115.9(7) ?
C49 C48 C47 . . 117.9(7) ?
C49 C48 H48 . . 121.0 ?
C47 C48 H48 . . 121.0 ?
C44 C49 C48 . . 124.4(6) ?
C44 C49 H49 . . 117.8 ?
C48 C49 H49 . . 117.8 ?
O4 C50 H50A . . 109.5 ?
O4 C50 H50B . . 109.5 ?
H50A C50 H50B . . 109.5 ?
O4 C50 H50C . . 109.5 ?
H50A C50 H50C . . 109.5 ?
H50B C50 H50C . . 109.5 ?
C18 N1 C17 . . 119.8(8) ?
C18 N1 C14 . . 117.1(5) ?
C17 N1 C14 . . 112.0(7) ?
C18 N1 C17' . . 100.4(13) ?
C17 N1 C17' . . 34.3(9) ?
C14 N1 C17' . . 103.2(10) ?
C43 N2 C42 . . 113.0(5) ?
C43 N2 C39 . . 114.8(4) ?
C42 N2 C39 . . 106.2(5) ?
C13 O1 H1 . . 109.5 ?
C22 O2 C25 . . 116.9(6) ?
C38 O3 H3A . . 109.5 ?
C47 O4 C50 . . 116.6(8) ?

loop_
_geom_bond_atom_site_label_1
_geom_bond_atom_site_label_2
_geom_bond_site_symmetry_2
_geom_bond_distance
_geom_bond_publ_flag
C1 C2 . 1.362(10) ?
C1 C6 . 1.376(9) ?
C1 C13 . 1.540(8) ?
C2 C3 . 1.388(11) ?
C2 H2 . 0.9300 ?
C3 C4 . 1.308(12) ?
C3 H3 . 0.9300 ?
C4 C5 . 1.359(13) ?
C4 H4 . 0.9300 ?
C5 C6 . 1.404(9) ?
C5 H5 . 0.9300 ?
C6 H6 . 0.9300 ?
C7 C8 . 1.357(8) ?
C7 C12 . 1.389(8) ?
C7 H7 . 0.9300 ?
C8 C9 . 1.360(10) ?
C8 H8 . 0.9300 ?
C9 C10 . 1.369(11) ?
C9 H9 . 0.9300 ?
C10 C11 . 1.379(9) ?
C10 H10 . 0.9300 ?
C11 C12 . 1.383(8) ?
C11 H11 . 0.9300 ?
C12 C13 . 1.525(8) ?
C13 O1 . 1.437(8) ?
C13 C14 . 1.548(9) ?
C14 N1 . 1.482(7) ?
C14 C15 . 1.55(4) ?
C14 C15' . 1.59(8) ?
C14 H14 . 0.9800 ?
C17 N1 . 1.481(8) ?
C17 C16 . 1.542(9) ?
C17 H17A . 0.9700 ?
C17 H17B . 0.9700 ?
C16 C15 . 1.531(10) ?
C16 H16A . 0.9700 ?
C16 H16B . 0.9700 ?
C15 H15A . 0.9700 ?
C15 H15B . 0.9700 ?
C15' C16' . 1.535(11) ?
C15' H15C . 0.9700 ?
C15' H15D . 0.9700 ?
C16' C17' . 1.528(10) ?
C16' H16C . 0.9700 ?
C16' H16D . 0.9700 ?
C17' N1 . 1.493(10) ?
C17' H17C . 0.9700 ?
C17' H17D . 0.9700 ?
C18 N1 . 1.444(7) ?
C18 C19 . 1.496(8) ?
C18 H18A . 0.9700 ?
C18 H18B . 0.9700 ?
C19 C24 . 1.371(9) ?
C19 C20 . 1.392(8) ?
C20 C21 . 1.392(8) ?
C20 H20 . 0.9300 ?
C21 C22 . 1.372(9) ?
C21 H21 . 0.9300 ?
C22 C23 . 1.353(9) ?
C22 O2 . 1.381(7) ?
C23 C24 . 1.381(8) ?
C23 H23 . 0.9300 ?
C24 H24 . 0.9300 ?
C25 O2 . 1.421(10) ?
C25 H25A . 0.9600 ?
C25 H25B . 0.9600 ?
C25 H25C . 0.9600 ?
C26 C27 . 1.350(9) ?
C26 C31 . 1.362(9) ?
C26 C38 . 1.529(8) ?
C27 C28 . 1.394(10) ?
C27 H27 . 0.9300 ?
C28 C29 . 1.291(13) ?
C28 H28 . 0.9300 ?
C29 C30 . 1.375(14) ?
C29 H29 . 0.9300 ?
C30 C31 . 1.403(10) ?
C30 H30 . 0.9300 ?
C31 H31 . 0.9300 ?
C32 C33 . 1.384(8) ?
C32 C37 . 1.411(8) ?
C32 C38 . 1.530(8) ?
C33 C34 . 1.366(8) ?
C33 H33 . 0.9300 ?
C34 C35 . 1.364(11) ?
C34 H34 . 0.9300 ?
C35 C36 . 1.363(10) ?
C35 H35 . 0.9300 ?
C36 C37 . 1.394(9) ?
C36 H36 . 0.9300 ?
C37 H37 . 0.9300 ?
C38 O3 . 1.438(7) ?
C38 C39 . 1.545(9) ?
C39 N2 . 1.493(7) ?
C39 C40 . 1.533(8) ?
C39 H39 . 0.9800 ?
C40 C41 . 1.499(8) ?
C40 H40A . 0.9700 ?
C40 H40B . 0.9700 ?
C41 C42 . 1.437(9) ?
C41 H41A . 0.9700 ?
C41 H41B . 0.9700 ?
C42 N2 . 1.461(8) ?
C42 H42A . 0.9700 ?
C42 H42B . 0.9700 ?
C43 N2 . 1.447(7) ?
C43 C44 . 1.507(8) ?
C43 H43A . 0.9700 ?
C43 H43B . 0.9700 ?
C44 C49 . 1.349(9) ?
C44 C45 . 1.375(8) ?
C45 C46 . 1.384(8) ?
C45 H45 . 0.9300 ?
C46 C47 . 1.362(10) ?
C46 H46 . 0.9300 ?
C47 O4 . 1.367(7) ?
C47 C48 . 1.378(9) ?
C48 C49 . 1.374(9) ?
C48 H48 . 0.9300 ?
C49 H49 . 0.9300 ?
C50 O4 . 1.415(12) ?
C50 H50A . 0.9600 ?
C50 H50B . 0.9600 ?
C50 H50C . 0.9600 ?
O1 H1 . 0.8200 ?
O3 H3A . 0.8200 ?

loop_
_geom_hbond_atom_site_label_D
_geom_hbond_atom_site_label_H
_geom_hbond_atom_site_label_A
_geom_hbond_site_symmetry_A
_geom_hbond_distance_DH
_geom_hbond_distance_HA
_geom_hbond_distance_DA
_geom_hbond_angle_DHA
O1 H1 N1 . 0.82 2.32 2.673(8) 106
O3 H3A N2 . 0.82 2.33 2.672(7) 106

loop_
_geom_torsion_atom_site_label_1
_geom_torsion_atom_site_label_2
_geom_torsion_atom_site_label_3
_geom_torsion_atom_site_label_4
_geom_torsion_site_symmetry_1
_geom_torsion_site_symmetry_2
_geom_torsion_site_symmetry_3
_geom_torsion_site_symmetry_4
_geom_torsion
_geom_torsion_publ_flag
C6 C1 C2 C3 . . . . -0.3(11) ?
C13 C1 C2 C3 . . . . 179.1(7) ?
C1 C2 C3 C4 . . . . 2.2(15) ?
C2 C3 C4 C5 . . . . -2.9(16) ?
C3 C4 C5 C6 . . . . 1.9(15) ?
C2 C1 C6 C5 . . . . -0.6(11) ?
C13 C1 C6 C5 . . . . 180.0(7) ?
C4 C5 C6 C1 . . . . -0.2(14) ?
C12 C7 C8 C9 . . . . -1.2(10) ?
C7 C8 C9 C10 . . . . 0.7(10) ?
C8 C9 C10 C11 . . . . -0.2(11) ?
C9 C10 C11 C12 . . . . 0.3(11) ?
C10 C11 C12 C7 . . . . -0.8(9) ?
C10 C11 C12 C13 . . . . -180.0(6) ?
C8 C7 C12 C11 . . . . 1.2(8) ?
C8 C7 C12 C13 . . . . -179.6(5) ?
C11 C12 C13 O1 . . . . 8.0(7) ?
C7 C12 C13 O1 . . . . -171.2(5) ?
C11 C12 C13 C1 . . . . -108.6(6) ?
C7 C12 C13 C1 . . . . 72.3(7) ?
C11 C12 C13 C14 . . . . 126.5(6) ?
C7 C12 C13 C14 . . . . -52.6(7) ?
C2 C1 C13 O1 . . . . -0.2(8) ?
C6 C1 C13 O1 . . . . 179.2(6) ?
C2 C1 C13 C12 . . . . 118.9(7) ?
C6 C1 C13 C12 . . . . -61.7(8) ?
C2 C1 C13 C14 . . . . -115.7(7) ?
C6 C1 C13 C14 . . . . 63.7(8) ?
O1 C13 C14 N1 . . . . 46.6(6) ?
C12 C13 C14 N1 . . . . -74.1(6) ?
C1 C13 C14 N1 . . . . 161.6(5) ?
O1 C13 C14 C15 . . . . -65.7(10) ?
C12 C13 C14 C15 . . . . 173.7(9) ?
C1 C13 C14 C15 . . . . 49.4(10) ?
O1 C13 C14 C15' . . . . -82(2) ?
C12 C13 C14 C15' . . . . 157(2) ?
C1 C13 C14 C15' . . . . 33(2) ?
N1 C17 C16 C15 . . . . -31.8(18) ?
C17 C16 C15 C14 . . . . 29.8(18) ?
N1 C14 C15 C16 . . . . -16.0(18) ?
C13 C14 C15 C16 . . . . 99.9(16) ?
C15' C14 C15 C16 . . . . -130(7) ?
N1 C14 C15' C16' . . . . 4(5) ?
C15 C14 C15' C16' . . . . 75(5) ?
C13 C14 C15' C16' . . . . 132(3) ?
C14 C15' C16' C17' . . . . 16(5) ?
C15' C16' C17' N1 . . . . -31(4) ?
N1 C18 C19 C24 . . . . 69.7(8) ?
N1 C18 C19 C20 . . . . -108.7(7) ?
C24 C19 C20 C21 . . . . -0.3(9) ?
C18 C19 C20 C21 . . . . 178.2(6) ?
C19 C20 C21 C22 . . . . 2.6(10) ?
C20 C21 C22 C23 . . . . -2.4(10) ?
C20 C21 C22 O2 . . . . 177.7(6) ?
C21 C22 C23 C24 . . . . 0.0(10) ?
O2 C22 C23 C24 . . . . 179.8(6) ?
C20 C19 C24 C23 . . . . -2.2(10) ?
C18 C19 C24 C23 . . . . 179.3(6) ?
C22 C23 C24 C19 . . . . 2.4(10) ?
C31 C26 C27 C28 . . . . 0.8(11) ?
C38 C26 C27 C28 . . . . -177.2(7) ?
C26 C27 C28 C29 . . . . -3.8(14) ?
C27 C28 C29 C30 . . . . 5.6(15) ?
C28 C29 C30 C31 . . . . -4.6(15) ?
C27 C26 C31 C30 . . . . 0.2(11) ?
C38 C26 C31 C30 . . . . 178.1(7) ?
C29 C30 C31 C26 . . . . 1.7(13) ?
C37 C32 C33 C34 . . . . 1.0(8) ?
C38 C32 C33 C34 . . . . -177.9(6) ?
C32 C33 C34 C35 . . . . -1.4(9) ?
C33 C34 C35 C36 . . . . 1.2(10) ?
C34 C35 C36 C37 . . . . -0.8(10) ?
C35 C36 C37 C32 . . . . 0.4(9) ?
C33 C32 C37 C36 . . . . -0.5(8) ?
C38 C32 C37 C36 . . . . 178.4(5) ?
C27 C26 C38 O3 . . . . -18.6(8) ?
C31 C26 C38 O3 . . . . 163.5(6) ?
C27 C26 C38 C32 . . . . 100.4(7) ?
C31 C26 C38 C32 . . . . -77.5(7) ?
C27 C26 C38 C39 . . . . -134.5(7) ?
C31 C26 C38 C39 . . . . 47.7(8) ?
C33 C32 C38 O3 . . . . -172.7(5) ?
C37 C32 C38 O3 . . . . 8.5(7) ?
C33 C32 C38 C26 . . . . 70.9(7) ?
C37 C32 C38 C26 . . . . -107.9(6) ?
C33 C32 C38 C39 . . . . -54.1(7) ?
C37 C32 C38 C39 . . . . 127.1(5) ?
O3 C38 C39 N2 . . . . 46.9(6) ?
C26 C38 C39 N2 . . . . 162.9(5) ?
C32 C38 C39 N2 . . . . -74.3(5) ?
O3 C38 C39 C40 . . . . -68.8(6) ?
C26 C38 C39 C40 . . . . 47.2(6) ?
C32 C38 C39 C40 . . . . 170.0(5) ?
N2 C39 C40 C41 . . . . -0.7(8) ?
C38 C39 C40 C41 . . . . 117.9(7) ?
C39 C40 C41 C42 . . . . 21.2(10) ?
C40 C41 C42 N2 . . . . -34.2(10) ?
N2 C43 C44 C49 . . . . 81.8(7) ?
N2 C43 C44 C45 . . . . -100.0(7) ?
C49 C44 C45 C46 . . . . 1.7(10) ?
C43 C44 C45 C46 . . . . -176.6(6) ?
C44 C45 C46 C47 . . . . -1.5(11) ?
C45 C46 C47 O4 . . . . 179.4(6) ?
C45 C46 C47 C48 . . . . 0.9(11) ?
C46 C47 C48 C49 . . . . -0.6(11) ?
O4 C47 C48 C49 . . . . -179.2(6) ?
C45 C44 C49 C48 . . . . -1.3(10) ?
C43 C44 C49 C48 . . . . 177.0(6) ?
C47 C48 C49 C44 . . . . 0.8(11) ?
C19 C18 N1 C17 . . . . 51.2(15) ?
C19 C18 N1 C14 . . . . -167.6(6) ?
C19 C18 N1 C17' . . . . 81.6(13) ?
C16 C17 N1 C18 . . . . 166.6(10) ?
C16 C17 N1 C14 . . . . 23.6(17) ?
C16 C17 N1 C17' . . . . 105(3) ?
C15 C14 N1 C18 . . . . -149.1(12) ?
C13 C14 N1 C18 . . . . 94.3(7) ?
C15' C14 N1 C18 . . . . -131(3) ?
C15 C14 N1 C17 . . . . -5.0(17) ?
C13 C14 N1 C17 . . . . -121.6(14) ?
C15' C14 N1 C17 . . . . 13(3) ?
C15 C14 N1 C17' . . . . -39.9(18) ?
C13 C14 N1 C17' . . . . -156.5(15) ?
C15' C14 N1 C17' . . . . -22(3) ?
C16' C17' N1 C18 . . . . 154(2) ?
C16' C17' N1 C17 . . . . -77(3) ?
C16' C17' N1 C14 . . . . 32(2) ?
C44 C43 N2 C42 . . . . 72.0(7) ?
C44 C43 N2 C39 . . . . -166.0(6) ?
C41 C42 N2 C43 . . . . 161.0(7) ?
C41 C42 N2 C39 . . . . 34.4(8) ?
C40 C39 N2 C43 . . . . -145.4(6) ?
C38 C39 N2 C43 . . . . 92.5(6) ?
C40 C39 N2 C42 . . . . -19.8(7) ?
C38 C39 N2 C42 . . . . -141.9(6) ?
C23 C22 O2 C25 . . . . 1.6(9) ?
C21 C22 O2 C25 . . . . -178.6(6) ?
C46 C47 O4 C50 . . . . -13.6(11) ?
C48 C47 O4 C50 . . . . 165.0(8) ?
